data_4339153
loop_
_publ_author_name
'Orselli, Enrico'
'Kottas, Gregg S.'
'Konradsson, Asgeir E.'
'Coppo, Paolo'
'Fr\"ohlich, Roland'
'de Cola, Luisa'
'van Dijken, Addy'
'B\"uchel, Michael'
'B\"orner, Herbert'

_publ_section_title
;
 Blue-emitting iridium complexes with substituted 1,2,4-triazole ligands:
 synthesis, photophysics, and devices.
;
_journal_issue 26
_journal_name_full 'Inorganic chemistry'
_journal_page_first 11082
_journal_page_last 11093
_journal_paper_doi 10.1021/ic701110p
_journal_volume 46
_journal_year 2007
_chemical_formula_sum 'C35 H19 F6 Ir N6'
_chemical_formula_weight 829.76
_chemical_name_systematic
; 
 ? 
;
_space_group_IT_number 33
_symmetry_cell_setting orthorhombic
_symmetry_space_group_name_Hall 'P 2c -2n'
_symmetry_space_group_name_H-M 'P n a 21'
_atom_sites_solution_hydrogens geom
_atom_sites_solution_primary direct
_atom_sites_solution_secondary difmap
_audit_creation_method SHELXL-97
_cell_angle_alpha 90.00
_cell_angle_beta 90.00
_cell_angle_gamma 90.00
_cell_formula_units_Z 4
_cell_length_a 18.7750(3)
_cell_length_b 14.4680(2)
_cell_length_c 10.8932(2)
_cell_measurement_reflns_used 6156
_cell_measurement_temperature 198(2)
_cell_measurement_theta_max 27.88
_cell_measurement_theta_min 0.41
_cell_volume 2958.99(8)
_computing_cell_refinement 'Collect (Nonius B.V., 1998)'
_computing_data_collection 'Collect (Nonius B.V., 1998)'
_computing_data_reduction 'Denzo-SMN (Otwinowski & Minor, 1997)'
_computing_molecular_graphics 'SCHAKAL (Keller, 1997)'
_computing_publication_material 'SHELXL-97 (Sheldrick, 1997)'
_computing_structure_refinement 'SHELXL-97 (Sheldrick, 1997)'
_computing_structure_solution 'SHELXS-97 (Sheldrick, 1990)'
_diffrn_ambient_temperature 198(2)
_diffrn_measured_fraction_theta_full 0.999
_diffrn_measured_fraction_theta_max 0.999
_diffrn_measurement_device_type 'Nonius KappaCCD'
_diffrn_measurement_method '\w and \f scans'
_diffrn_radiation_monochromator graphite
_diffrn_radiation_source 'rotating anode Nonius FR591'
_diffrn_radiation_type MoK\a
_diffrn_radiation_wavelength 0.71073
_diffrn_reflns_av_R_equivalents 0.0568
_diffrn_reflns_av_sigmaI/netI 0.0478
_diffrn_reflns_limit_h_max 23
_diffrn_reflns_limit_h_min -24
_diffrn_reflns_limit_k_max 17
_diffrn_reflns_limit_k_min -18
_diffrn_reflns_limit_l_max 8
_diffrn_reflns_limit_l_min -14
_diffrn_reflns_number 18665
_diffrn_reflns_theta_full 27.86
_diffrn_reflns_theta_max 27.86
_diffrn_reflns_theta_min 1.78
_exptl_absorpt_coefficient_mu 4.588
_exptl_absorpt_correction_T_max 0.9138
_exptl_absorpt_correction_T_min 0.4605
_exptl_absorpt_correction_type multi-scan
_exptl_absorpt_process_details 'SORTAV (Blessing, 1995 & 1997)'
_exptl_crystal_colour yellow
_exptl_crystal_density_diffrn 1.863
_exptl_crystal_density_method 'not measured'
_exptl_crystal_description plate
_exptl_crystal_F_000 1608
_exptl_crystal_size_max 0.20
_exptl_crystal_size_mid 0.10
_exptl_crystal_size_min 0.02
_refine_diff_density_max 0.636
_refine_diff_density_min -1.121
_refine_diff_density_rms 0.105
_refine_ls_abs_structure_details 'Flack H D (1983), Acta Cryst. A39, 876-881'
_refine_ls_abs_structure_Flack -0.018(7)
_refine_ls_extinction_method none
_refine_ls_goodness_of_fit_ref 1.046
_refine_ls_hydrogen_treatment riding
_refine_ls_matrix_type full
_refine_ls_number_parameters 433
_refine_ls_number_reflns 5564
_refine_ls_number_restraints 1
_refine_ls_restrained_S_all 1.046
_refine_ls_R_factor_all 0.0392
_refine_ls_R_factor_gt 0.0288
_refine_ls_shift/su_max 0.001
_refine_ls_shift/su_mean 0.000
_refine_ls_structure_factor_coef Fsqd
_refine_ls_weighting_details 'calc w=1/[\s^2^(Fo^2^)+(0.0186P)^2^+2.6736P] where P=(Fo^2^+2Fc^2^)/3'
_refine_ls_weighting_scheme calc
_refine_ls_wR_factor_gt 0.0556
_refine_ls_wR_factor_ref 0.0582
_reflns_number_gt 4836
_reflns_number_total 5564
_reflns_threshold_expression >2sigma(I)
_cod_data_source_file ic701110p-file005.cif
_cod_data_source_block fro4088
_cod_original_sg_symbol_H-M Pna21
_cod_database_code 4339153

loop_
_symmetry_equiv_pos_as_xyz
'x, y, z'
'-x, -y, z+1/2'
'x+1/2, -y+1/2, z'
'-x+1/2, y+1/2, z+1/2'

loop_
_atom_site_label
_atom_site_type_symbol
_atom_site_fract_x
_atom_site_fract_y
_atom_site_fract_z
_atom_site_U_iso_or_equiv
_atom_site_adp_type
_atom_site_occupancy
_atom_site_symmetry_multiplicity
_atom_site_calc_flag
_atom_site_refinement_flags
Ir Ir -0.283749(8) 0.950197(10) 0.89779(3) 0.02024(5) Uani 1 1 d .
N1 N -0.2623(2) 0.8045(3) 0.8694(4) 0.0229(12) Uani 1 1 d .
C2 C -0.2899(3) 0.7508(4) 0.7796(5) 0.0336(13) Uani 1 1 d .
H2 H -0.3211 0.7777 0.7210 0.040 Uiso 1 1 calc R
C3 C -0.2740(3) 0.6579(4) 0.7710(6) 0.0354(14) Uani 1 1 d .
H3 H -0.2930 0.6220 0.7058 0.042 Uiso 1 1 calc R
C4 C -0.2307(3) 0.6177(4) 0.8568(6) 0.0377(17) Uani 1 1 d .
H4 H -0.2210 0.5533 0.8535 0.045 Uiso 1 1 calc R
C5 C -0.2010(3) 0.6716(4) 0.9483(5) 0.0338(14) Uani 1 1 d .
H5 H -0.1699 0.6451 1.0074 0.041 Uiso 1 1 calc R
C6 C -0.2175(3) 0.7652(4) 0.9524(5) 0.0242(11) Uani 1 1 d .
C7 C -0.1879(3) 0.8296(3) 1.0415(5) 0.0216(11) Uani 1 1 d .
N8 N -0.2087(2) 0.9179(3) 1.0376(4) 0.0207(9) Uani 1 1 d .
N9 N -0.1703(3) 0.9653(3) 1.1231(4) 0.0219(12) Uani 1 1 d .
C10 C -0.1291(3) 0.8985(4) 1.1739(5) 0.0261(12) Uani 1 1 d .
N11 N -0.1383(2) 0.8134(3) 1.1258(4) 0.0257(10) Uani 1 1 d .
C12 C -0.0738(3) 0.9208(4) 1.2652(5) 0.0284(12) Uani 1 1 d .
C13 C -0.0389(3) 0.8489(4) 1.3278(5) 0.0334(13) Uani 1 1 d .
H13 H -0.0530 0.7866 1.3149 0.040 Uiso 1 1 calc R
C14 C 0.0154(3) 0.8689(4) 1.4076(9) 0.0411(15) Uani 1 1 d .
F14 F 0.0500(2) 0.7987(3) 1.4644(4) 0.0647(12) Uani 1 1 d .
C15 C 0.0374(3) 0.9572(5) 1.4306(5) 0.0436(17) Uani 1 1 d .
H15 H 0.0751 0.9699 1.4863 0.052 Uiso 1 1 calc R
C16 C 0.0025(3) 1.0265(5) 1.3697(6) 0.045(2) Uani 1 1 d .
F16 F 0.02233(18) 1.1163(2) 1.3881(6) 0.0590(10) Uani 1 1 d .
C17 C -0.0528(3) 1.0114(4) 1.2883(5) 0.0314(13) Uani 1 1 d .
H17 H -0.0760 1.0617 1.2491 0.038 Uiso 1 1 calc R
N21 N -0.3720(3) 0.9100(3) 0.9961(4) 0.0252(11) Uani 1 1 d .
C22 C -0.3726(3) 0.8978(3) 1.1188(5) 0.0254(12) Uani 1 1 d .
H22 H -0.3311 0.9126 1.1647 0.030 Uiso 1 1 calc R
C23 C -0.4320(3) 0.8644(4) 1.1798(5) 0.0339(14) Uani 1 1 d .
H23 H -0.4315 0.8569 1.2664 0.041 Uiso 1 1 calc R
C24 C -0.4917(3) 0.8421(4) 1.1123(6) 0.0396(15) Uani 1 1 d .
H24 H -0.5323 0.8162 1.1513 0.048 Uiso 1 1 calc R
C25 C -0.4917(3) 0.8581(4) 0.9878(6) 0.0371(14) Uani 1 1 d .
H25 H -0.5332 0.8448 0.9412 0.045 Uiso 1 1 calc R
C26 C -0.4319(3) 0.8934(4) 0.9289(5) 0.0240(13) Uani 1 1 d .
C27 C -0.4246(3) 0.9161(4) 0.7999(5) 0.0244(12) Uani 1 1 d .
C28 C -0.4766(3) 0.9027(4) 0.7095(6) 0.0351(14) Uani 1 1 d .
F28 F -0.54206(19) 0.8729(3) 0.7426(3) 0.0561(11) Uani 1 1 d .
C29 C -0.4647(3) 0.9197(5) 0.5869(6) 0.0384(15) Uani 1 1 d .
H29 H -0.5007 0.9092 0.5272 0.046 Uiso 1 1 calc R
C30 C -0.3993(3) 0.9523(4) 0.5547(5) 0.0343(13) Uani 1 1 d .
F30 F -0.3873(2) 0.9707(3) 0.4349(3) 0.0482(10) Uani 1 1 d .
C31 C -0.3463(3) 0.9708(4) 0.6384(5) 0.0308(13) Uani 1 1 d .
H31 H -0.3024 0.9968 0.6120 0.037 Uiso 1 1 calc R
C32 C -0.3574(3) 0.9510(4) 0.7635(5) 0.0227(12) Uani 1 1 d .
N41 N -0.2054(2) 1.0012(3) 0.7864(4) 0.0254(10) Uani 1 1 d .
C42 C -0.1636(4) 0.9483(4) 0.7163(6) 0.0278(15) Uani 1 1 d .
H42 H -0.1664 0.8831 0.7249 0.033 Uiso 1 1 calc R
C43 C -0.1167(3) 0.9847(4) 0.6318(6) 0.0373(15) Uani 1 1 d .
H43 H -0.0875 0.9456 0.5831 0.045 Uiso 1 1 calc R
C44 C -0.1133(4) 1.0798(4) 0.6200(6) 0.0414(16) Uani 1 1 d .
H44 H -0.0821 1.1066 0.5612 0.050 Uiso 1 1 calc R
C45 C -0.1544(3) 1.1353(4) 0.6920(5) 0.0342(14) Uani 1 1 d .
H45 H -0.1516 1.2007 0.6848 0.041 Uiso 1 1 calc R
C46 C -0.2008(3) 1.0946(4) 0.7768(5) 0.0244(12) Uani 1 1 d .
C47 C -0.2489(3) 1.1433(3) 0.8599(4) 0.0224(12) Uani 1 1 d .
C48 C -0.2524(3) 1.2390(3) 0.8771(6) 0.0291(16) Uani 1 1 d .
F48 F -0.2081(2) 1.2956(2) 0.8151(4) 0.0492(10) Uani 1 1 d .
C49 C -0.2986(3) 1.2799(4) 0.9597(5) 0.0325(14) Uani 1 1 d .
H49 H -0.2999 1.3450 0.9712 0.039 Uiso 1 1 calc R
C50 C -0.3425(3) 1.2214(4) 1.0241(5) 0.0290(13) Uani 1 1 d .
F50 F -0.3884(2) 1.2621(2) 1.1046(4) 0.0486(10) Uani 1 1 d .
C51 C -0.3412(3) 1.1282(3) 1.0111(5) 0.0257(12) Uani 1 1 d .
H51 H -0.3729 1.0915 1.0586 0.031 Uiso 1 1 calc R
C52 C -0.2949(2) 1.0853(4) 0.9302(4) 0.0213(12) Uani 1 1 d .

loop_
_atom_site_aniso_label
_atom_site_aniso_U_11
_atom_site_aniso_U_22
_atom_site_aniso_U_33
_atom_site_aniso_U_23
_atom_site_aniso_U_13
_atom_site_aniso_U_12
Ir 0.01886(8) 0.02181(8) 0.02004(8) -0.00203(16) -0.00121(17) -0.00227(7)
N1 0.023(2) 0.026(2) 0.019(4) -0.0041(17) 0.0025(18) -0.0072(17)
C2 0.033(3) 0.035(3) 0.032(3) -0.004(3) -0.007(3) -0.005(3)
C3 0.040(4) 0.031(3) 0.035(3) -0.017(3) -0.001(3) -0.009(3)
C4 0.039(3) 0.022(3) 0.052(5) -0.011(3) -0.005(3) 0.001(3)
C5 0.035(3) 0.022(3) 0.044(4) -0.005(2) -0.007(3) 0.004(2)
C6 0.019(3) 0.026(3) 0.028(3) -0.001(2) 0.001(2) -0.002(2)
C7 0.020(3) 0.020(3) 0.025(3) -0.001(2) 0.000(2) 0.001(2)
N8 0.017(2) 0.026(2) 0.019(2) -0.0020(18) -0.0011(19) -0.0028(18)
N9 0.022(3) 0.022(2) 0.022(3) -0.008(2) -0.004(2) -0.0042(19)
C10 0.021(3) 0.035(3) 0.022(3) -0.001(2) 0.000(2) -0.002(2)
N11 0.026(3) 0.030(2) 0.021(2) 0.0004(19) -0.004(2) 0.002(2)
C12 0.020(3) 0.041(3) 0.024(3) -0.004(2) 0.005(2) -0.002(2)
C13 0.026(3) 0.045(3) 0.029(3) 0.000(3) 0.002(3) 0.007(3)
C14 0.030(3) 0.063(4) 0.030(4) -0.005(4) -0.003(4) 0.008(3)
F14 0.050(3) 0.086(3) 0.058(3) 0.010(2) -0.026(2) 0.013(2)
C15 0.025(3) 0.080(5) 0.026(3) -0.008(3) -0.004(2) -0.004(3)
C16 0.032(3) 0.058(4) 0.045(6) -0.019(3) 0.003(3) -0.013(3)
F16 0.054(2) 0.062(2) 0.061(3) -0.026(3) -0.008(3) -0.0214(16)
C17 0.025(3) 0.042(3) 0.028(3) -0.007(3) 0.003(3) -0.001(3)
N21 0.026(3) 0.029(3) 0.020(3) 0.002(2) 0.004(2) -0.002(2)
C22 0.025(3) 0.031(3) 0.019(3) 0.000(2) -0.003(2) -0.004(2)
C23 0.035(3) 0.041(3) 0.026(3) 0.007(3) 0.002(3) -0.006(3)
C24 0.031(4) 0.048(4) 0.040(4) 0.017(3) 0.007(3) -0.008(3)
C25 0.027(3) 0.044(3) 0.040(4) 0.008(3) -0.004(3) -0.011(3)
C26 0.022(3) 0.026(3) 0.024(4) -0.001(2) -0.004(2) 0.000(2)
C27 0.017(3) 0.028(3) 0.028(3) -0.006(2) -0.004(3) -0.005(2)
C28 0.024(3) 0.048(4) 0.034(3) 0.002(3) -0.005(3) -0.007(3)
F28 0.033(2) 0.095(3) 0.040(2) 0.002(2) -0.0095(18) -0.027(2)
C29 0.034(4) 0.055(4) 0.026(3) -0.002(3) -0.009(3) -0.005(3)
C30 0.040(4) 0.042(3) 0.021(3) 0.006(3) -0.005(3) -0.003(3)
F30 0.050(2) 0.073(3) 0.0219(18) 0.0049(15) -0.0045(15) -0.0099(18)
C31 0.031(3) 0.037(3) 0.024(3) 0.006(2) -0.001(3) -0.001(3)
C32 0.017(3) 0.030(3) 0.020(3) -0.011(2) -0.003(2) -0.001(2)
N41 0.021(2) 0.032(3) 0.024(2) 0.001(2) 0.0031(19) -0.001(2)
C42 0.025(3) 0.028(3) 0.031(4) -0.005(3) 0.007(3) -0.004(3)
C43 0.032(3) 0.044(3) 0.036(4) -0.014(3) 0.009(3) 0.000(3)
C44 0.041(4) 0.049(4) 0.034(4) 0.000(3) 0.013(3) -0.015(3)
C45 0.040(4) 0.030(3) 0.032(3) 0.001(2) 0.008(3) -0.003(3)
C46 0.026(3) 0.023(3) 0.025(3) 0.000(2) 0.002(2) -0.003(2)
C47 0.022(3) 0.023(2) 0.022(3) 0.000(2) 0.0022(19) -0.001(2)
C48 0.038(3) 0.032(3) 0.017(5) 0.001(2) 0.006(3) -0.009(2)
F48 0.060(3) 0.0271(18) 0.061(2) 0.0037(17) 0.032(2) -0.0114(17)
C49 0.045(4) 0.020(3) 0.033(3) -0.002(2) 0.009(3) -0.001(2)
C50 0.026(3) 0.036(3) 0.025(3) -0.003(2) 0.009(2) 0.003(2)
F50 0.053(2) 0.0337(19) 0.059(2) -0.0091(17) 0.035(2) 0.0031(17)
C51 0.026(3) 0.029(3) 0.022(3) 0.000(2) 0.003(2) -0.003(2)
C52 0.017(2) 0.023(2) 0.024(3) -0.0006(18) -0.0052(19) 0.0016(19)

loop_
_atom_type_symbol
_atom_type_description
_atom_type_scat_dispersion_real
_atom_type_scat_dispersion_imag
_atom_type_scat_source
C C 0.0033 0.0016 'International Tables Vol C Tables 4.2.6.8 and 6.1.1.4'
H H 0.0000 0.0000 'International Tables Vol C Tables 4.2.6.8 and 6.1.1.4'
N N 0.0061 0.0033 'International Tables Vol C Tables 4.2.6.8 and 6.1.1.4'
F F 0.0171 0.0103 'International Tables Vol C Tables 4.2.6.8 and 6.1.1.4'
Ir Ir -1.4442 7.9887 'International Tables Vol C Tables 4.2.6.8 and 6.1.1.4'

loop_
_geom_angle_atom_site_label_1
_geom_angle_atom_site_label_2
_geom_angle_atom_site_label_3
_geom_angle
C52 Ir C32 92.9(2)
C52 Ir N41 80.04(19)
C32 Ir N41 93.5(2)
C52 Ir N21 95.76(19)
C32 Ir N21 80.0(2)
N41 Ir N21 172.12(18)
C52 Ir N8 99.09(18)
C32 Ir N8 167.6(2)
N41 Ir N8 91.57(17)
N21 Ir N8 95.70(18)
C52 Ir N1 174.96(18)
C32 Ir N1 91.69(19)
N41 Ir N1 97.61(16)
N21 Ir N1 87.08(17)
N8 Ir N1 76.44(16)
C2 N1 C6 118.6(5)
C2 N1 Ir 126.2(4)
C6 N1 Ir 115.2(3)
N1 C2 C3 121.7(5)
C4 C3 C2 119.8(5)
C3 C4 C5 119.5(5)
C4 C5 C6 118.9(5)
N1 C6 C5 121.5(5)
N1 C6 C7 114.4(4)
C5 C6 C7 124.1(5)
N11 C7 N8 113.3(4)
N11 C7 C6 128.0(5)
N8 C7 C6 118.6(5)
C7 N8 N9 107.7(4)
C7 N8 Ir 115.2(3)
N9 N8 Ir 136.9(4)
C10 N9 N8 102.9(4)
N11 C10 N9 114.8(5)
N11 C10 C12 123.5(5)
N9 C10 C12 121.4(5)
C7 N11 C10 101.4(4)
C17 C12 C13 118.5(5)
C17 C12 C10 121.9(5)
C13 C12 C10 119.5(5)
C14 C13 C12 119.8(6)
F14 C14 C15 118.2(6)
F14 C14 C13 119.2(6)
C15 C14 C13 122.6(6)
C14 C15 C16 116.9(6)
F16 C16 C15 119.7(6)
F16 C16 C17 116.7(6)
C15 C16 C17 123.6(6)
C16 C17 C12 118.6(6)
C22 N21 C26 120.2(5)
C22 N21 Ir 124.0(4)
C26 N21 Ir 115.8(4)
N21 C22 C23 121.8(5)
C24 C23 C22 118.7(5)
C25 C24 C23 119.1(6)
C24 C25 C26 121.1(6)
N21 C26 C25 118.9(5)
N21 C26 C27 113.8(5)
C25 C26 C27 127.3(5)
C28 C27 C32 118.3(5)
C28 C27 C26 125.8(5)
C32 C27 C26 115.9(5)
F28 C28 C29 117.6(5)
F28 C28 C27 119.3(5)
C29 C28 C27 123.0(6)
C30 C29 C28 117.3(6)
F30 C30 C29 117.9(5)
F30 C30 C31 118.7(5)
C29 C30 C31 123.3(5)
C30 C31 C32 119.6(5)
C31 C32 C27 118.4(5)
C31 C32 Ir 127.0(4)
C27 C32 Ir 114.0(4)
C42 N41 C46 119.2(5)
C42 N41 Ir 123.7(4)
C46 N41 Ir 116.8(3)
N41 C42 C43 122.5(6)
C42 C43 C44 118.2(6)
C45 C44 C43 120.4(6)
C44 C45 C46 119.0(5)
N41 C46 C45 120.6(5)
N41 C46 C47 113.1(4)
C45 C46 C47 126.2(5)
C48 C47 C52 118.8(5)
C48 C47 C46 126.1(5)
C52 C47 C46 115.0(4)
F48 C48 C49 116.9(5)
F48 C48 C47 120.4(5)
C49 C48 C47 122.7(5)
C50 C49 C48 116.4(5)
C51 C50 F50 120.5(5)
C51 C50 C49 123.3(5)
F50 C50 C49 116.2(5)
C50 C51 C52 121.5(5)
C51 C52 C47 117.3(5)
C51 C52 Ir 128.1(4)
C47 C52 Ir 114.7(3)

loop_
_geom_bond_atom_site_label_1
_geom_bond_atom_site_label_2
_geom_bond_distance
Ir C52 1.997(5)
Ir C32 2.013(6)
Ir N41 2.044(4)
Ir N21 2.057(5)
Ir N8 2.126(4)
Ir N1 2.169(4)
N1 C2 1.352(7)
N1 C6 1.359(6)
C2 C3 1.380(8)
C3 C4 1.369(8)
C4 C5 1.382(7)
C5 C6 1.390(7)
C6 C7 1.455(7)
C7 N11 1.329(7)
C7 N8 1.337(7)
N8 N9 1.363(6)
N9 C10 1.356(7)
C10 N11 1.348(7)
C10 C12 1.474(8)
C12 C17 1.391(8)
C12 C13 1.406(8)
C13 C14 1.372(9)
C14 F14 1.355(8)
C14 C15 1.364(9)
C15 C16 1.369(9)
C16 F16 1.366(7)
C16 C17 1.383(8)
N21 C22 1.349(7)
N21 C26 1.362(7)
C22 C23 1.385(8)
C23 C24 1.379(8)
C24 C25 1.377(8)
C25 C26 1.390(7)
C26 C27 1.449(9)
C27 C28 1.400(8)
C27 C32 1.415(8)
C28 F28 1.352(7)
C28 C29 1.375(8)
C29 C30 1.361(9)
C30 F30 1.351(6)
C30 C31 1.376(8)
C31 C32 1.409(8)
N41 C42 1.336(8)
N41 C46 1.358(7)
C42 C43 1.379(9)
C43 C44 1.383(9)
C44 C45 1.362(8)
C45 C46 1.400(8)
C46 C47 1.460(7)
C47 C48 1.399(7)
C47 C52 1.427(7)
C48 F48 1.348(6)
C48 C49 1.383(8)
C49 C50 1.375(8)
C50 C51 1.356(7)
C50 F50 1.363(6)
C51 C52 1.385(7)

loop_
_geom_torsion_atom_site_label_1
_geom_torsion_atom_site_label_2
_geom_torsion_atom_site_label_3
_geom_torsion_atom_site_label_4
_geom_torsion
C52 Ir N1 C2 -150.2(19)
C32 Ir N1 C2 5.5(5)
N41 Ir N1 C2 -88.3(4)
N21 Ir N1 C2 85.4(4)
N8 Ir N1 C2 -178.1(5)
C52 Ir N1 C6 31(2)
C32 Ir N1 C6 -173.4(4)
N41 Ir N1 C6 92.8(3)
N21 Ir N1 C6 -93.5(4)
N8 Ir N1 C6 3.0(3)
C6 N1 C2 C3 0.3(8)
Ir N1 C2 C3 -178.6(4)
N1 C2 C3 C4 1.7(9)
C2 C3 C4 C5 -2.6(9)
C3 C4 C5 C6 1.5(9)
C2 N1 C6 C5 -1.4(7)
Ir N1 C6 C5 177.6(4)
C2 N1 C6 C7 177.1(5)
Ir N1 C6 C7 -3.9(5)
C4 C5 C6 N1 0.5(8)
C4 C5 C6 C7 -177.8(5)
N1 C6 C7 N11 -173.5(5)
C5 C6 C7 N11 5.0(9)
N1 C6 C7 N8 2.7(7)
C5 C6 C7 N8 -178.9(5)
N11 C7 N8 N9 0.9(6)
C6 C7 N8 N9 -175.7(4)
N11 C7 N8 Ir 176.7(3)
C6 C7 N8 Ir 0.0(6)
C52 Ir N8 C7 -179.2(4)
C32 Ir N8 C7 15.2(11)
N41 Ir N8 C7 -99.0(4)
N21 Ir N8 C7 84.0(4)
N1 Ir N8 C7 -1.6(4)
C52 Ir N8 N9 -5.1(5)
C32 Ir N8 N9 -170.7(9)
N41 Ir N8 N9 75.0(5)
N21 Ir N8 N9 -101.9(5)
N1 Ir N8 N9 172.5(5)
C7 N8 N9 C10 -0.9(5)
Ir N8 N9 C10 -175.3(4)
N8 N9 C10 N11 0.6(6)
N8 N9 C10 C12 174.6(5)
N8 C7 N11 C10 -0.5(6)
C6 C7 N11 C10 175.8(5)
N9 C10 N11 C7 -0.1(6)
C12 C10 N11 C7 -174.0(5)
N11 C10 C12 C17 162.3(5)
N9 C10 C12 C17 -11.1(8)
N11 C10 C12 C13 -15.2(8)
N9 C10 C12 C13 171.4(5)
C17 C12 C13 C14 -1.4(9)
C10 C12 C13 C14 176.2(6)
C12 C13 C14 F14 -178.0(6)
C12 C13 C14 C15 0.7(11)
F14 C14 C15 C16 178.5(6)
C13 C14 C15 C16 -0.1(11)
C14 C15 C16 F16 -179.5(6)
C14 C15 C16 C17 0.3(10)
F16 C16 C17 C12 178.8(5)
C15 C16 C17 C12 -1.0(9)
C13 C12 C17 C16 1.5(8)
C10 C12 C17 C16 -176.0(5)
C52 Ir N21 C22 -82.7(4)
C32 Ir N21 C22 -174.7(5)
N41 Ir N21 C22 -140.2(12)
N8 Ir N21 C22 17.0(5)
N1 Ir N21 C22 93.1(4)
C52 Ir N21 C26 98.8(4)
C32 Ir N21 C26 6.9(4)
N41 Ir N21 C26 41.4(15)
N8 Ir N21 C26 -161.4(4)
N1 Ir N21 C26 -85.4(4)
C26 N21 C22 C23 3.1(8)
Ir N21 C22 C23 -175.3(4)
N21 C22 C23 C24 0.7(9)
C22 C23 C24 C25 -3.1(9)
C23 C24 C25 C26 2.0(10)
C22 N21 C26 C25 -4.2(8)
Ir N21 C26 C25 174.4(4)
C22 N21 C26 C27 175.6(5)
Ir N21 C26 C27 -5.8(6)
C24 C25 C26 N21 1.6(9)
C24 C25 C26 C27 -178.1(6)
N21 C26 C27 C28 177.4(6)
C25 C26 C27 C28 -2.8(10)
N21 C26 C27 C32 0.4(7)
C25 C26 C27 C32 -179.9(5)
C32 C27 C28 F28 -177.4(5)
C26 C27 C28 F28 5.6(10)
C32 C27 C28 C29 1.7(10)
C26 C27 C28 C29 -175.3(6)
F28 C28 C29 C30 178.1(6)
C27 C28 C29 C30 -1.0(10)
C28 C29 C30 F30 -179.0(6)
C28 C29 C30 C31 -1.7(10)
F30 C30 C31 C32 -179.2(5)
C29 C30 C31 C32 3.6(9)
C30 C31 C32 C27 -2.7(8)
C30 C31 C32 Ir 168.4(4)
C28 C27 C32 C31 0.2(8)
C26 C27 C32 C31 177.5(5)
C28 C27 C32 Ir -172.0(4)
C26 C27 C32 Ir 5.3(7)
C52 Ir C32 C31 86.9(5)
N41 Ir C32 C31 6.7(5)
N21 Ir C32 C31 -177.8(5)
N8 Ir C32 C31 -107.4(10)
N1 Ir C32 C31 -91.1(5)
C52 Ir C32 C27 -101.7(4)
N41 Ir C32 C27 178.1(4)
N21 Ir C32 C27 -6.4(4)
N8 Ir C32 C27 64.0(11)
N1 Ir C32 C27 80.3(4)
C52 Ir N41 C42 -179.4(5)
C32 Ir N41 C42 -87.0(5)
N21 Ir N41 C42 -121.0(13)
N8 Ir N41 C42 81.7(5)
N1 Ir N41 C42 5.2(5)
C52 Ir N41 C46 -5.3(4)
C32 Ir N41 C46 87.1(4)
N21 Ir N41 C46 53.1(15)
N8 Ir N41 C46 -104.2(4)
N1 Ir N41 C46 179.3(4)
C46 N41 C42 C43 -1.4(9)
Ir N41 C42 C43 172.5(5)
N41 C42 C43 C44 -0.1(10)
C42 C43 C44 C45 1.3(10)
C43 C44 C45 C46 -0.9(10)
C42 N41 C46 C45 1.8(8)
Ir N41 C46 C45 -172.6(4)
C42 N41 C46 C47 -179.3(5)
Ir N41 C46 C47 6.3(6)
C44 C45 C46 N41 -0.6(9)
C44 C45 C46 C47 -179.4(6)
N41 C46 C47 C48 175.1(5)
C45 C46 C47 C48 -6.1(9)
N41 C46 C47 C52 -3.8(7)
C45 C46 C47 C52 175.1(5)
C52 C47 C48 F48 177.9(5)
C46 C47 C48 F48 -0.9(9)
C52 C47 C48 C49 0.1(9)
C46 C47 C48 C49 -178.7(6)
F48 C48 C49 C50 -178.7(5)
C47 C48 C49 C50 -0.9(9)
C48 C49 C50 C51 0.9(9)
C48 C49 C50 F50 -179.4(5)
F50 C50 C51 C52 -179.8(5)
C49 C50 C51 C52 -0.2(9)
C50 C51 C52 C47 -0.6(7)
C50 C51 C52 Ir 179.4(4)
C48 C47 C52 C51 0.6(7)
C46 C47 C52 C51 179.5(5)
C48 C47 C52 Ir -179.4(4)
C46 C47 C52 Ir -0.5(6)
C32 Ir C52 C51 89.8(5)
N41 Ir C52 C51 -177.1(5)
N21 Ir C52 C51 9.6(5)
N8 Ir C52 C51 -87.1(5)
N1 Ir C52 C51 -114.5(19)
C32 Ir C52 C47 -90.1(4)
N41 Ir C52 C47 2.9(3)
N21 Ir C52 C47 -170.3(4)
N8 Ir C52 C47 92.9(4)
N1 Ir C52 C47 66(2)
